data_7058158
loop_
_publ_author_name
'Chen, Jing-Lin'
'Zeng, Xue-Hua'
'Ganesan, Paramaguru'
'He, Li-Hua'
'Liao, Jin-Sheng'
'Liu, Sui-Jun'
'Wen, He-Rui'
'Zhao, Feng'
'Chi, Yun'

_publ_section_title
;
 Heterobimetallic copper(i) complexes bearing both
 1,1&#x2032;-bis(diphenylphosphino)ferrocene and functionalized
 3-(2&#x2032;-pyridyl)-1,2,4-triazole
;
_journal_issue 10
_journal_name_full 'New Journal of Chemistry'
_journal_page_first 4261
_journal_paper_doi 10.1039/C8NJ05924A
_journal_volume 43
_journal_year 2019
_chemical_formula_moiety 'C43 H35 Cu F3 Fe N4 P2, Cl O4'
_chemical_formula_sum 'C43 H35 Cl Cu F3 Fe N4 O4 P2'
_chemical_formula_weight 945.53
_space_group_crystal_system monoclinic
_space_group_IT_number 14
_space_group_name_Hall '-P 2ybc'
_space_group_name_H-M_alt 'P 1 21/c 1'
_symmetry_space_group_name_Hall '-P 2ybc'
_symmetry_space_group_name_H-M 'P 1 21/c 1'
_atom_sites_solution_hydrogens geom
_atom_sites_solution_primary direct
_audit_creation_date 2019-01-14
_audit_creation_method
;
Olex2 1.2
(compiled 2018.05.29 svn.r3508 for OlexSys, GUI svn.r5506)
;
_audit_update_record
;
2019-01-26 deposited with the CCDC.
2019-02-07 downloaded from the CCDC.
;
_cell_angle_alpha 90
_cell_angle_beta 92.1780(10)
_cell_angle_gamma 90
_cell_formula_units_Z 4
_cell_length_a 12.7414(7)
_cell_length_b 18.5376(9)
_cell_length_c 17.2280(8)
_cell_measurement_reflns_used 9989
_cell_measurement_temperature 194(2)
_cell_measurement_theta_max 27.182
_cell_measurement_theta_min 2.989
_cell_volume 4066.2(4)
_computing_cell_refinement 'SAINT v8.34A (Bruker, 2013)'
_computing_data_reduction 'SAINT v8.34A (Bruker, 2013)'
_computing_molecular_graphics 'Olex2 (Dolomanov et al., 2009)'
_computing_publication_material 'Olex2 (Dolomanov et al., 2009)'
_computing_structure_refinement 'XL (Sheldrick, 2008)'
_computing_structure_solution 'ShelXS-1997 (Sheldrick, 2008)'
_diffrn_ambient_temperature 194.01
_diffrn_measured_fraction_theta_full 0.999
_diffrn_measured_fraction_theta_max 0.999
_diffrn_measurement_device_type 'D8 QUEST'
_diffrn_measurement_method 'phi and omega scans'
_diffrn_radiation_monochromator graphite
_diffrn_radiation_type MoK\a
_diffrn_radiation_wavelength 0.71073
_diffrn_reflns_av_R_equivalents 0.0346
_diffrn_reflns_av_unetI/netI 0.0193
_diffrn_reflns_Laue_measured_fraction_full 0.999
_diffrn_reflns_Laue_measured_fraction_max 0.999
_diffrn_reflns_limit_h_max 15
_diffrn_reflns_limit_h_min -15
_diffrn_reflns_limit_k_max 22
_diffrn_reflns_limit_k_min -22
_diffrn_reflns_limit_l_max 20
_diffrn_reflns_limit_l_min -20
_diffrn_reflns_number 85752
_diffrn_reflns_point_group_measured_fraction_full 0.999
_diffrn_reflns_point_group_measured_fraction_max 0.999
_diffrn_reflns_theta_full 25.242
_diffrn_reflns_theta_max 25.499
_diffrn_reflns_theta_min 2.906
_exptl_absorpt_coefficient_mu 1.087
_exptl_absorpt_correction_type none
_exptl_crystal_colour yellow
_exptl_crystal_density_diffrn 1.545
_exptl_crystal_description prism
_exptl_crystal_F_000 1928
_exptl_crystal_size_max 0.24
_exptl_crystal_size_mid 0.23
_exptl_crystal_size_min 0.21
_refine_diff_density_max 0.899
_refine_diff_density_min -0.560
_refine_diff_density_rms 0.081
_refine_ls_extinction_method none
_refine_ls_goodness_of_fit_ref 1.073
_refine_ls_hydrogen_treatment constr
_refine_ls_matrix_type full
_refine_ls_number_parameters 571
_refine_ls_number_reflns 7577
_refine_ls_number_restraints 1
_refine_ls_restrained_S_all 1.073
_refine_ls_R_factor_all 0.0619
_refine_ls_R_factor_gt 0.0460
_refine_ls_shift/su_max 0.002
_refine_ls_shift/su_mean 0.000
_refine_ls_structure_factor_coef Fsqd
_refine_ls_weighting_details 'w=1/[\s^2^(Fo^2^)+(0.0473P)^2^+9.6841P] where P=(Fo^2^+2Fc^2^)/3'
_refine_ls_weighting_scheme calc
_refine_ls_wR_factor_gt 0.1083
_refine_ls_wR_factor_ref 0.1206
_reflns_Friedel_coverage 0.000
_reflns_number_gt 6181
_reflns_number_total 7577
_reflns_threshold_expression 'I > 2\s(I)'
_cod_data_source_file c8nj05924a2.cif
_cod_data_source_block 5
_cod_depositor_comments 'Adding full bibliography for 7058154--7058160.cif.'
_cod_database_code 7058158
_shelx_shelxl_version_number 2014/7
_shelx_space_group_comment
;
The symmetry employed for this shelxl refinement is uniquely defined
by the following loop, which should always be used as a source of
symmetry information in preference to the above space-group names.
They are only intended as comments.
;
_shelx_estimated_absorpt_t_max 0.804
_shelx_estimated_absorpt_t_min 0.780
_olex2_refinement_description
;
1. Fixed Uiso
 At 1.2 times of:
  All C(H) groups, All N(H) groups
 At 1.5 times of:
  All C(H,H,H) groups
2. Restrained distances
 Cl1-O1'
 1.44 with sigma of 0.008
3. Uiso/Uaniso restraints and constraints
Uanis(C9B) = Uanis(C9A)
4. Others
 Fixed Sof: O1(0.6) O1'(0.4) C9A(0.4) F1A(0.4) F2A(0.4) F3A(0.4) C9B(0.6)
 F1B(0.6) F2B(0.6) F3B(0.6)
5.a Ternary CH refined with riding coordinates:
 C35(H35), C36(H36), C37(H37), C38(H38), C39(H39), C40(H40), C41(H41), C42(H42)
5.b Me refined with riding coordinates:
 C4(H4A,H4B,H4C)
5.c Aromatic/amide H refined with riding coordinates:
 N2(H2), C1(H1), C2(H2A), C5(H5), C11(H11), C12(H12), C13(H13), C14(H14),
 C15(H15), C17(H17), C18(H18), C19(H19), C20(H20), C21(H21), C23(H23), C24(H24),
  C25(H25), C26(H26), C27(H27), C29(H29), C30(H30), C31(H31), C32(H32), C33(H33)
;
_olex2_submission_special_instructions 'No special instructions were received'

loop_
_space_group_symop_operation_xyz
'x, y, z'
'-x, y+1/2, -z+1/2'
'-x, -y, -z'
'x, -y-1/2, z-1/2'

loop_
_atom_site_label
_atom_site_type_symbol
_atom_site_fract_x
_atom_site_fract_y
_atom_site_fract_z
_atom_site_U_iso_or_equiv
_atom_site_adp_type
_atom_site_occupancy
_atom_site_site_symmetry_order
_atom_site_calc_flag
_atom_site_refinement_flags_posn
_atom_site_refinement_flags_occupancy
_atom_site_disorder_assembly
_atom_site_disorder_group
Fe1 Fe 0.37586(4) 0.23664(3) 0.57063(3) 0.03037(14) Uani 1 1 d . . . .
Cu1 Cu 0.24289(3) 0.15395(2) 0.75933(2) 0.02654(12) Uani 1 1 d . . . .
P1 P 0.41207(7) 0.19037(5) 0.76052(5) 0.02606(19) Uani 1 1 d . . . .
P2 P 0.16204(7) 0.15654(5) 0.63934(5) 0.0273(2) Uani 1 1 d . . . .
N1 N 0.1247(2) 0.20810(15) 0.82555(16) 0.0291(6) Uani 1 1 d . . . .
N4 N 0.2088(2) 0.07462(16) 0.84028(16) 0.0297(6) Uani 1 1 d . . . .
N3 N 0.2015(3) -0.00518(17) 0.93913(18) 0.0399(7) Uani 1 1 d . . . .
N2 N 0.1361(2) 0.05093(17) 0.94966(17) 0.0359(7) Uani 1 1 d . . . .
H2 H 0.0962 0.0560 0.9899 0.043 Uiso 1 1 calc R . . .
C1 C 0.0731(3) 0.2690(2) 0.8082(2) 0.0354(8) Uani 1 1 d . . . .
H1 H 0.1025 0.3014 0.7723 0.043 Uiso 1 1 calc R . . .
C2 C -0.0218(3) 0.2872(2) 0.8405(2) 0.0407(9) Uani 1 1 d . . . .
H2A H -0.0558 0.3312 0.8264 0.049 Uiso 1 1 calc R . . .
C3 C -0.0666(3) 0.2410(2) 0.8930(2) 0.0423(9) Uani 1 1 d . . . .
C4 C -0.1726(4) 0.2568(3) 0.9243(3) 0.0681(15) Uani 1 1 d . . . .
H4A H -0.1985 0.3029 0.9034 0.102 Uiso 1 1 calc R . . .
H4B H -0.2216 0.2182 0.9087 0.102 Uiso 1 1 calc R . . .
H4C H -0.1668 0.2594 0.9811 0.102 Uiso 1 1 calc R . . .
C5 C -0.0120(3) 0.1790(2) 0.9132(2) 0.0357(8) Uani 1 1 d . . . .
H5 H -0.0385 0.1468 0.9506 0.043 Uiso 1 1 calc R . . .
C6 C 0.0815(3) 0.16434(19) 0.87849(19) 0.0293(7) Uani 1 1 d . . . .
C7 C 0.1400(3) 0.09743(19) 0.89119(19) 0.0281(7) Uani 1 1 d . . . .
C8 C 0.2425(3) 0.0118(2) 0.8727(2) 0.0364(8) Uani 1 1 d . . . .
C10 C 0.5136(3) 0.1346(2) 0.8088(2) 0.0319(8) Uani 1 1 d . . . .
C11 C 0.5173(4) 0.1292(4) 0.8882(3) 0.0795(19) Uani 1 1 d . . . .
H11 H 0.4681 0.1552 0.9173 0.095 Uiso 1 1 calc R . . .
C12 C 0.5919(5) 0.0864(4) 0.9265(3) 0.087(2) Uani 1 1 d . . . .
H12 H 0.5943 0.0844 0.9817 0.104 Uiso 1 1 calc R . . .
C13 C 0.6612(4) 0.0474(3) 0.8866(3) 0.0541(12) Uani 1 1 d . . . .
H13 H 0.7119 0.0179 0.9132 0.065 Uiso 1 1 calc R . . .
C14 C 0.6574(3) 0.0512(3) 0.8073(3) 0.0529(11) Uani 1 1 d . . . .
H14 H 0.7053 0.0235 0.7786 0.063 Uiso 1 1 calc R . . .
C15 C 0.5849(3) 0.0946(2) 0.7685(2) 0.0427(9) Uani 1 1 d . . . .
H15 H 0.5840 0.0970 0.7134 0.051 Uiso 1 1 calc R . . .
C16 C 0.4398(3) 0.28027(19) 0.79984(18) 0.0296(7) Uani 1 1 d . . . .
C17 C 0.5411(3) 0.3051(2) 0.8130(2) 0.0405(9) Uani 1 1 d . . . .
H17 H 0.5988 0.2737 0.8057 0.049 Uiso 1 1 calc R . . .
C18 C 0.5588(4) 0.3754(2) 0.8366(2) 0.0489(11) Uani 1 1 d . . . .
H18 H 0.6286 0.3922 0.8455 0.059 Uiso 1 1 calc R . . .
C19 C 0.4758(4) 0.4211(2) 0.8474(2) 0.0551(12) Uani 1 1 d . . . .
H19 H 0.4885 0.4696 0.8627 0.066 Uiso 1 1 calc R . . .
C20 C 0.3744(4) 0.3969(2) 0.8362(3) 0.0516(11) Uani 1 1 d . . . .
H20 H 0.3170 0.4283 0.8446 0.062 Uiso 1 1 calc R . . .
C21 C 0.3566(3) 0.3262(2) 0.8125(2) 0.0364(8) Uani 1 1 d . . . .
H21 H 0.2866 0.3092 0.8048 0.044 Uiso 1 1 calc R . . .
C22 C 0.1577(3) 0.0801(2) 0.5723(2) 0.0375(8) Uani 1 1 d . . . .
C23 C 0.2184(4) 0.0204(2) 0.5871(3) 0.0545(12) Uani 1 1 d . . . .
H23 H 0.2562 0.0161 0.6354 0.065 Uiso 1 1 calc R . . .
C24 C 0.2252(5) -0.0339(3) 0.5321(3) 0.0756(17) Uani 1 1 d . . . .
H24 H 0.2689 -0.0745 0.5424 0.091 Uiso 1 1 calc R . . .
C25 C 0.1691(4) -0.0290(3) 0.4628(3) 0.0715(15) Uani 1 1 d . . . .
H25 H 0.1742 -0.0661 0.4251 0.086 Uiso 1 1 calc R . . .
C26 C 0.1061(4) 0.0290(3) 0.4480(3) 0.0603(13) Uani 1 1 d . . . .
H26 H 0.0662 0.0318 0.4004 0.072 Uiso 1 1 calc R . . .
C27 C 0.0999(3) 0.0839(2) 0.5020(2) 0.0460(10) Uani 1 1 d . . . .
H27 H 0.0560 0.1243 0.4913 0.055 Uiso 1 1 calc R . . .
C28 C 0.0240(3) 0.1825(2) 0.6462(2) 0.0339(8) Uani 1 1 d . . . .
C29 C -0.0383(3) 0.1396(2) 0.6914(2) 0.0406(9) Uani 1 1 d . . . .
H29 H -0.0104 0.0964 0.7137 0.049 Uiso 1 1 calc R . . .
C30 C -0.1405(3) 0.1592(3) 0.7043(3) 0.0553(12) Uani 1 1 d . . . .
H30 H -0.1838 0.1290 0.7341 0.066 Uiso 1 1 calc R . . .
C31 C -0.1799(4) 0.2231(4) 0.6735(3) 0.0676(15) Uani 1 1 d . . . .
H31 H -0.2504 0.2367 0.6823 0.081 Uiso 1 1 calc R . . .
C32 C -0.1178(4) 0.2669(3) 0.6304(3) 0.0628(14) Uani 1 1 d . . . .
H32 H -0.1449 0.3111 0.6103 0.075 Uiso 1 1 calc R . . .
C33 C -0.0154(3) 0.2468(3) 0.6162(2) 0.0478(10) Uani 1 1 d . . . .
H33 H 0.0274 0.2770 0.5861 0.057 Uiso 1 1 calc R . . .
C34 C 0.4602(3) 0.1971(2) 0.66356(19) 0.0304(8) Uani 1 1 d . . . .
C35 C 0.5163(3) 0.2549(2) 0.6287(2) 0.0398(9) Uani 1 1 d . . . .
H35 H 0.5387 0.3009 0.6546 0.048 Uiso 1 1 calc R . . .
C36 C 0.5342(3) 0.2352(3) 0.5510(2) 0.0522(12) Uani 1 1 d . . . .
H36 H 0.5704 0.2657 0.5122 0.063 Uiso 1 1 calc R . . .
C37 C 0.4907(3) 0.1669(3) 0.5365(2) 0.0518(12) Uani 1 1 d . . . .
H37 H 0.4911 0.1401 0.4862 0.062 Uiso 1 1 calc R . . .
C38 C 0.4440(3) 0.1429(2) 0.6056(2) 0.0382(9) Uani 1 1 d . . . .
H38 H 0.4072 0.0959 0.6125 0.046 Uiso 1 1 calc R . . .
C39 C 0.2531(3) 0.29403(19) 0.6104(2) 0.0327(8) Uani 1 1 d . . . .
H39 H 0.2458 0.3117 0.6647 0.039 Uiso 1 1 calc R . . .
C40 C 0.3000(3) 0.3324(2) 0.5493(3) 0.0453(10) Uani 1 1 d . . . .
H40 H 0.3322 0.3815 0.5533 0.054 Uiso 1 1 calc R . . .
C41 C 0.2942(3) 0.2889(2) 0.4822(2) 0.0436(10) Uani 1 1 d . . . .
H41 H 0.3223 0.3017 0.4306 0.052 Uiso 1 1 calc R . . .
C42 C 0.2442(3) 0.2236(2) 0.5006(2) 0.0364(8) Uani 1 1 d . . . .
H42 H 0.2300 0.1824 0.4641 0.044 Uiso 1 1 calc R . . .
C43 C 0.2177(3) 0.22616(19) 0.58055(18) 0.0284(7) Uani 1 1 d . . . .
Cl1 Cl -0.05903(8) -0.04558(5) 0.83355(6) 0.0416(2) Uani 1 1 d D . . .
O1 O 0.0357(4) -0.0524(6) 0.7974(4) 0.054(2) Uani 0.6 1 d . P A 1
O1' O 0.0178(11) -0.0494(10) 0.7761(7) 0.128(8) Uani 0.4 1 d D P A 2
O2 O -0.0427(3) -0.08036(19) 0.90815(18) 0.0626(9) Uani 1 1 d . . . .
O3 O -0.0808(3) 0.02809(17) 0.8454(2) 0.0698(10) Uani 1 1 d . . . .
O4 O -0.1445(3) -0.07836(17) 0.7918(2) 0.0633(9) Uani 1 1 d . . . .
C9A C 0.332(3) -0.038(3) 0.843(2) 0.041(3) Uani 0.4 1 d . P B 1
F1A F 0.3448(16) -0.0906(8) 0.8758(6) 0.111(6) Uani 0.4 1 d . P B 1
F2A F 0.2550(9) -0.0773(7) 0.7767(6) 0.078(4) Uani 0.4 1 d . P B 1
F3A F 0.3803(12) -0.0095(7) 0.7934(11) 0.114(8) Uani 0.4 1 d . P B 1
C9B C 0.3083(17) -0.0367(17) 0.8287(13) 0.041(3) Uani 0.6 1 d . P B 2
F1B F 0.4114(5) -0.0403(6) 0.8802(4) 0.103(3) Uani 0.6 1 d . P B 2
F2B F 0.2874(8) -0.0979(4) 0.8213(9) 0.121(4) Uani 0.6 1 d . P B 2
F3B F 0.3558(8) -0.0068(5) 0.7728(4) 0.064(3) Uani 0.6 1 d . P B 2

loop_
_atom_site_aniso_label
_atom_site_aniso_U_11
_atom_site_aniso_U_22
_atom_site_aniso_U_33
_atom_site_aniso_U_23
_atom_site_aniso_U_13
_atom_site_aniso_U_12
Fe1 0.0293(3) 0.0410(3) 0.0207(2) 0.0045(2) 0.00002(19) 0.0067(2)
Cu1 0.0275(2) 0.0297(2) 0.0222(2) 0.00008(16) -0.00162(16) 0.00118(17)
P1 0.0259(4) 0.0314(5) 0.0205(4) -0.0002(3) -0.0032(3) 0.0025(4)
P2 0.0277(4) 0.0302(5) 0.0237(4) -0.0011(3) -0.0053(3) 0.0008(4)
N1 0.0309(15) 0.0288(15) 0.0270(14) -0.0054(12) -0.0052(12) 0.0006(12)
N4 0.0318(15) 0.0316(16) 0.0255(14) -0.0007(12) 0.0012(12) 0.0015(12)
N3 0.0498(19) 0.0369(18) 0.0331(16) 0.0049(14) 0.0026(14) 0.0028(15)
N2 0.0396(17) 0.0387(18) 0.0295(16) 0.0037(13) 0.0044(13) -0.0047(14)
C1 0.041(2) 0.0321(19) 0.0327(19) -0.0051(15) -0.0071(16) 0.0028(16)
C2 0.041(2) 0.034(2) 0.046(2) -0.0085(17) -0.0108(18) 0.0126(17)
C3 0.035(2) 0.050(2) 0.042(2) -0.0108(19) -0.0028(17) 0.0009(18)
C4 0.049(3) 0.077(4) 0.079(4) 0.004(3) 0.019(3) 0.023(3)
C5 0.0310(19) 0.041(2) 0.0349(19) -0.0049(16) 0.0001(15) -0.0018(16)
C6 0.0320(18) 0.0328(19) 0.0231(16) -0.0061(14) -0.0015(14) -0.0063(15)
C7 0.0266(17) 0.0311(18) 0.0263(17) -0.0030(14) -0.0016(13) -0.0041(14)
C8 0.042(2) 0.035(2) 0.0327(19) 0.0045(16) 0.0001(16) 0.0042(16)
C10 0.0285(18) 0.037(2) 0.0294(18) 0.0041(15) -0.0069(14) 0.0025(15)
C11 0.084(4) 0.126(5) 0.028(2) 0.007(3) -0.002(2) 0.065(4)
C12 0.103(4) 0.126(5) 0.031(2) 0.016(3) -0.010(3) 0.054(4)
C13 0.049(3) 0.058(3) 0.054(3) 0.016(2) -0.014(2) 0.015(2)
C14 0.045(2) 0.057(3) 0.057(3) 0.010(2) -0.001(2) 0.016(2)
C15 0.038(2) 0.052(2) 0.038(2) 0.0113(18) -0.0023(17) 0.0118(18)
C16 0.0362(19) 0.0331(19) 0.0195(16) 0.0005(14) -0.0008(14) -0.0036(15)
C17 0.040(2) 0.050(2) 0.0313(19) -0.0006(17) -0.0052(16) -0.0100(18)
C18 0.057(3) 0.055(3) 0.034(2) 0.0048(19) -0.0047(19) -0.024(2)
C19 0.094(4) 0.035(2) 0.037(2) 0.0006(18) -0.004(2) -0.024(2)
C20 0.074(3) 0.034(2) 0.046(2) -0.0005(18) 0.003(2) 0.002(2)
C21 0.041(2) 0.036(2) 0.0316(19) -0.0008(16) 0.0010(16) -0.0020(17)
C22 0.039(2) 0.036(2) 0.037(2) -0.0067(16) -0.0098(16) -0.0006(16)
C23 0.071(3) 0.037(2) 0.053(3) -0.008(2) -0.028(2) 0.008(2)
C24 0.097(4) 0.045(3) 0.082(4) -0.022(3) -0.034(3) 0.020(3)
C25 0.085(4) 0.061(3) 0.067(3) -0.034(3) -0.018(3) 0.003(3)
C26 0.063(3) 0.067(3) 0.049(3) -0.024(2) -0.022(2) -0.002(3)
C27 0.047(2) 0.048(2) 0.041(2) -0.0087(19) -0.0140(18) 0.0001(19)
C28 0.0279(18) 0.044(2) 0.0290(18) -0.0082(16) -0.0061(14) -0.0007(16)
C29 0.034(2) 0.048(2) 0.039(2) -0.0099(18) -0.0004(16) -0.0096(17)
C30 0.035(2) 0.078(3) 0.054(3) -0.016(2) 0.005(2) -0.017(2)
C31 0.030(2) 0.113(5) 0.060(3) -0.016(3) -0.002(2) 0.012(3)
C32 0.045(3) 0.088(4) 0.055(3) 0.003(3) -0.004(2) 0.025(3)
C33 0.038(2) 0.062(3) 0.043(2) 0.007(2) -0.0028(18) 0.012(2)
C34 0.0236(17) 0.044(2) 0.0236(16) 0.0026(15) -0.0020(13) 0.0080(15)
C35 0.0279(18) 0.058(3) 0.0329(19) 0.0090(18) -0.0016(15) -0.0037(17)
C36 0.033(2) 0.094(4) 0.031(2) 0.016(2) 0.0073(16) 0.012(2)
C37 0.044(2) 0.084(4) 0.027(2) -0.007(2) 0.0017(17) 0.029(2)
C38 0.037(2) 0.046(2) 0.0308(19) -0.0020(16) -0.0073(15) 0.0183(17)
C39 0.0324(19) 0.0284(18) 0.0372(19) 0.0036(15) 0.0023(15) 0.0073(15)
C40 0.042(2) 0.039(2) 0.055(3) 0.0166(19) 0.0020(19) 0.0076(18)
C41 0.037(2) 0.064(3) 0.0299(19) 0.0175(19) 0.0007(16) 0.0113(19)
C42 0.0321(19) 0.055(2) 0.0215(16) 0.0049(16) -0.0043(14) 0.0098(17)
C43 0.0229(16) 0.041(2) 0.0211(16) 0.0054(14) -0.0023(13) 0.0098(15)
Cl1 0.0412(5) 0.0369(5) 0.0471(6) 0.0045(4) 0.0052(4) -0.0030(4)
O1 0.021(2) 0.113(6) 0.028(4) 0.020(4) 0.013(2) 0.012(3)
O1' 0.29(2) 0.081(9) 0.017(6) -0.004(6) 0.032(8) -0.045(12)
O2 0.079(2) 0.065(2) 0.0450(17) 0.0149(15) 0.0147(16) 0.0089(18)
O3 0.070(2) 0.0343(17) 0.104(3) 0.0007(17) -0.023(2) -0.0036(15)
O4 0.066(2) 0.0472(18) 0.076(2) -0.0070(16) -0.0088(17) -0.0166(16)
C9A 0.041(10) 0.047(3) 0.034(10) 0.015(6) -0.011(5) 0.024(7)
F1A 0.182(15) 0.096(9) 0.054(5) 0.012(6) 0.003(7) 0.110(10)
F2A 0.063(5) 0.091(9) 0.079(6) -0.051(6) 0.004(5) 0.024(5)
F3A 0.064(7) 0.048(8) 0.24(2) -0.054(10) 0.095(11) -0.031(6)
C9B 0.041(10) 0.047(3) 0.034(10) 0.015(6) -0.011(5) 0.024(7)
F1B 0.071(4) 0.175(8) 0.061(4) 0.010(5) -0.001(3) 0.062(5)
F2B 0.099(8) 0.027(3) 0.244(15) -0.021(6) 0.088(8) -0.014(4)
F3B 0.098(7) 0.061(5) 0.034(2) 0.013(2) 0.025(3) 0.039(4)

loop_
_atom_type_symbol
_atom_type_description
_atom_type_scat_dispersion_real
_atom_type_scat_dispersion_imag
_atom_type_scat_source
C C 0.0033 0.0016 'International Tables Vol C Tables 4.2.6.8 and 6.1.1.4'
H H 0.0000 0.0000 'International Tables Vol C Tables 4.2.6.8 and 6.1.1.4'
Cl Cl 0.1484 0.1585 'International Tables Vol C Tables 4.2.6.8 and 6.1.1.4'
Cu Cu 0.3201 1.2651 'International Tables Vol C Tables 4.2.6.8 and 6.1.1.4'
F F 0.0171 0.0103 'International Tables Vol C Tables 4.2.6.8 and 6.1.1.4'
Fe Fe 0.3463 0.8444 'International Tables Vol C Tables 4.2.6.8 and 6.1.1.4'
N N 0.0061 0.0033 'International Tables Vol C Tables 4.2.6.8 and 6.1.1.4'
O O 0.0106 0.0060 'International Tables Vol C Tables 4.2.6.8 and 6.1.1.4'
P P 0.1023 0.0942 'International Tables Vol C Tables 4.2.6.8 and 6.1.1.4'

loop_
_geom_angle_atom_site_label_1
_geom_angle_atom_site_label_2
_geom_angle_atom_site_label_3
_geom_angle
C34 Fe1 Cu1 56.79(10)
C34 Fe1 C35 41.14(15)
C34 Fe1 C36 68.43(15)
C34 Fe1 C37 68.73(15)
C34 Fe1 C39 108.31(14)
C34 Fe1 C40 133.33(17)
C34 Fe1 C41 173.00(17)
C34 Fe1 C42 145.17(15)
C34 Fe1 C43 113.24(13)
C35 Fe1 Cu1 93.17(10)
C35 Fe1 C36 40.32(16)
C35 Fe1 C37 67.94(18)
C35 Fe1 C40 110.05(18)
C35 Fe1 C41 133.94(17)
C36 Fe1 Cu1 124.95(11)
C37 Fe1 Cu1 108.49(13)
C37 Fe1 C36 39.82(19)
C38 Fe1 Cu1 67.79(11)
C38 Fe1 C34 41.20(15)
C38 Fe1 C35 68.82(17)
C38 Fe1 C36 68.00(19)
C38 Fe1 C37 40.76(17)
C38 Fe1 C39 132.57(15)
C38 Fe1 C40 172.72(16)
C38 Fe1 C41 145.57(17)
C38 Fe1 C42 114.04(16)
C38 Fe1 C43 107.93(16)
C39 Fe1 Cu1 64.81(10)
C39 Fe1 C35 114.78(16)
C39 Fe1 C36 146.51(19)
C39 Fe1 C37 172.45(18)
C39 Fe1 C40 40.76(15)
C39 Fe1 C41 68.19(15)
C39 Fe1 C42 68.65(15)
C39 Fe1 C43 41.01(14)
C40 Fe1 Cu1 105.36(12)
C40 Fe1 C36 116.14(19)
C40 Fe1 C37 146.14(18)
C40 Fe1 C41 40.17(17)
C41 Fe1 Cu1 124.16(11)
C41 Fe1 C36 110.86(16)
C41 Fe1 C37 115.51(16)
C42 Fe1 Cu1 94.05(10)
C42 Fe1 C35 172.78(15)
C42 Fe1 C36 133.56(16)
C42 Fe1 C37 109.52(17)
C42 Fe1 C40 68.00(17)
C42 Fe1 C41 40.24(17)
C43 Fe1 Cu1 56.51(9)
C43 Fe1 C35 145.53(14)
C43 Fe1 C36 172.26(18)
C43 Fe1 C37 132.92(18)
C43 Fe1 C40 68.67(15)
C43 Fe1 C41 68.45(14)
C43 Fe1 C42 41.07(13)
P1 Cu1 Fe1 57.49(2)
P1 Cu1 P2 113.64(3)
P2 Cu1 Fe1 56.50(3)
N1 Cu1 Fe1 124.77(8)
N1 Cu1 P1 122.56(8)
N1 Cu1 P2 99.72(8)
N4 Cu1 Fe1 156.06(8)
N4 Cu1 P1 115.34(8)
N4 Cu1 P2 121.63(8)
N4 Cu1 N1 78.94(11)
C10 P1 Cu1 119.52(12)
C16 P1 Cu1 116.54(12)
C16 P1 C10 102.91(16)
C34 P1 Cu1 111.71(11)
C34 P1 C10 101.59(16)
C34 P1 C16 102.23(16)
C22 P2 Cu1 124.03(13)
C22 P2 C28 103.82(17)
C28 P2 Cu1 110.47(11)
C43 P2 Cu1 110.58(11)
C43 P2 C22 101.71(17)
C43 P2 C28 104.31(16)
C1 N1 Cu1 128.3(2)
C1 N1 C6 116.6(3)
C6 N1 Cu1 112.7(2)
C7 N4 Cu1 112.1(2)
C7 N4 C8 102.0(3)
C8 N4 Cu1 144.3(2)
C8 N3 N2 101.6(3)
N3 N2 H2 124.5
C7 N2 N3 110.9(3)
C7 N2 H2 124.5
N1 C1 H1 118.5
N1 C1 C2 123.0(4)
C2 C1 H1 118.5
C1 C2 H2A 120.1
C3 C2 C1 119.8(4)
C3 C2 H2A 120.1
C2 C3 C4 120.9(4)
C5 C3 C2 117.6(4)
C5 C3 C4 121.5(4)
C3 C4 H4A 109.5
C3 C4 H4B 109.5
C3 C4 H4C 109.5
H4A C4 H4B 109.5
H4A C4 H4C 109.5
H4B C4 H4C 109.5
C3 C5 H5 120.3
C6 C5 C3 119.3(4)
C6 C5 H5 120.3
N1 C6 C5 123.6(3)
N1 C6 C7 113.1(3)
C5 C6 C7 123.2(3)
N4 C7 C6 121.1(3)
N2 C7 N4 109.8(3)
N2 C7 C6 129.1(3)
N4 C8 C9A 126.6(17)
N4 C8 C9B 119.6(10)
N3 C8 N4 115.7(3)
N3 C8 C9A 117.4(16)
N3 C8 C9B 124.0(11)
C11 C10 P1 119.5(3)
C11 C10 C15 117.7(4)
C15 C10 P1 122.8(3)
C10 C11 H11 119.5
C10 C11 C12 121.0(4)
C12 C11 H11 119.5
C11 C12 H12 119.5
C13 C12 C11 120.9(4)
C13 C12 H12 119.5
C12 C13 H13 120.6
C12 C13 C14 118.9(4)
C14 C13 H13 120.6
C13 C14 H14 119.6
C13 C14 C15 120.8(4)
C15 C14 H14 119.6
C10 C15 H15 119.7
C14 C15 C10 120.7(4)
C14 C15 H15 119.7
C17 C16 P1 122.0(3)
C17 C16 C21 119.1(4)
C21 C16 P1 118.7(3)
C16 C17 H17 119.9
C16 C17 C18 120.2(4)
C18 C17 H17 119.9
C17 C18 H18 119.9
C19 C18 C17 120.3(4)
C19 C18 H18 119.9
C18 C19 H19 119.9
C18 C19 C20 120.3(4)
C20 C19 H19 119.9
C19 C20 H20 120.3
C19 C20 C21 119.4(4)
C21 C20 H20 120.3
C16 C21 C20 120.6(4)
C16 C21 H21 119.7
C20 C21 H21 119.7
C23 C22 P2 120.4(3)
C23 C22 C27 118.6(4)
C27 C22 P2 120.8(3)
C22 C23 H23 119.7
C22 C23 C24 120.6(4)
C24 C23 H23 119.7
C23 C24 H24 119.9
C25 C24 C23 120.2(5)
C25 C24 H24 119.9
C24 C25 H25 120.0
C26 C25 C24 120.0(4)
C26 C25 H25 120.0
C25 C26 H26 119.9
C25 C26 C27 120.2(4)
C27 C26 H26 119.9
C22 C27 H27 119.8
C26 C27 C22 120.4(4)
C26 C27 H27 119.8
C29 C28 P2 117.2(3)
C29 C28 C33 119.8(4)
C33 C28 P2 122.5(3)
C28 C29 H29 119.9
C30 C29 C28 120.3(4)
C30 C29 H29 119.9
C29 C30 H30 120.2
C29 C30 C31 119.7(4)
C31 C30 H30 120.2
C30 C31 H31 119.8
C32 C31 C30 120.4(4)
C32 C31 H31 119.8
C31 C32 H32 119.9
C31 C32 C33 120.2(5)
C33 C32 H32 119.9
C28 C33 C32 119.7(4)
C28 C33 H33 120.2
C32 C33 H33 120.2
P1 C34 Fe1 124.51(17)
C35 C34 Fe1 70.0(2)
C35 C34 P1 129.3(3)
C38 C34 Fe1 69.13(19)
C38 C34 P1 123.6(3)
C38 C34 C35 107.1(3)
Fe1 C35 H35 126.1
C34 C35 Fe1 68.9(2)
C34 C35 H35 126.1
C36 C35 Fe1 70.4(2)
C36 C35 C34 107.8(4)
C36 C35 H35 126.1
Fe1 C36 H36 125.5
C35 C36 Fe1 69.3(2)
C35 C36 H36 125.5
C37 C36 Fe1 69.9(2)
C37 C36 C35 108.9(4)
C37 C36 H36 125.5
Fe1 C37 H37 126.0
C36 C37 Fe1 70.2(2)
C36 C37 H37 126.0
C36 C37 C38 108.0(4)
C38 C37 Fe1 68.4(2)
C38 C37 H37 126.0
Fe1 C38 H38 125.9
C34 C38 Fe1 69.7(2)
C34 C38 H38 125.9
C37 C38 Fe1 70.8(2)
C37 C38 C34 108.2(4)
C37 C38 H38 125.9
Fe1 C39 H39 125.9
C40 C39 Fe1 70.2(2)
C40 C39 H39 125.9
C40 C39 C43 108.1(3)
C43 C39 Fe1 69.73(19)
C43 C39 H39 125.9
Fe1 C40 H40 126.0
C39 C40 Fe1 69.0(2)
C39 C40 H40 126.0
C41 C40 Fe1 70.1(2)
C41 C40 C39 108.1(4)
C41 C40 H40 126.0
Fe1 C41 H41 125.7
C40 C41 Fe1 69.7(2)
C40 C41 H41 125.7
C40 C41 C42 108.6(3)
C42 C41 Fe1 69.5(2)
C42 C41 H41 125.7
Fe1 C42 H42 125.9
C41 C42 Fe1 70.3(2)
C41 C42 H42 125.9
C41 C42 C43 108.2(4)
C43 C42 Fe1 69.27(19)
C43 C42 H42 125.9
P2 C43 Fe1 121.79(16)
C39 C43 Fe1 69.3(2)
C39 C43 P2 123.7(3)
C39 C43 C42 107.1(3)
C42 C43 Fe1 69.66(19)
C42 C43 P2 129.0(3)
O1 Cl1 O2 105.1(3)
O1 Cl1 O3 109.5(5)
O1 Cl1 O4 113.5(4)
O1' Cl1 O2 121.2(7)
O3 Cl1 O1' 107.1(8)
O3 Cl1 O2 109.0(2)
O3 Cl1 O4 109.7(2)
O4 Cl1 O1' 99.3(7)
O4 Cl1 O2 109.9(2)
C8 C9A F2A 93.7(16)
F1A C9A C8 116(4)
F1A C9A F2A 92(3)
F1A C9A F3A 131(4)
F3A C9A C8 112(3)
F3A C9A F2A 90(2)
C8 C9B F1B 102.6(15)
F2B C9B C8 121(2)
F2B C9B F1B 101.7(15)
F2B C9B F3B 117(2)
F3B C9B C8 115(2)
F3B C9B F1B 92.0(16)

loop_
_geom_bond_atom_site_label_1
_geom_bond_atom_site_label_2
_geom_bond_distance
Fe1 Cu1 4.0259(6)
Fe1 C34 2.031(3)
Fe1 C35 2.045(4)
Fe1 C36 2.059(4)
Fe1 C37 2.055(4)
Fe1 C38 2.023(4)
Fe1 C39 2.032(3)
Fe1 C40 2.048(4)
Fe1 C41 2.053(4)
Fe1 C42 2.043(4)
Fe1 C43 2.038(3)
Cu1 P1 2.2582(10)
Cu1 P2 2.2748(9)
Cu1 N1 2.169(3)
Cu1 N4 2.084(3)
P1 C10 1.831(3)
P1 C16 1.828(4)
P1 C34 1.805(3)
P2 C22 1.828(4)
P2 C28 1.832(4)
P2 C43 1.803(4)
N1 C1 1.335(5)
N1 C6 1.353(4)
N4 C7 1.332(4)
N4 C8 1.355(5)
N3 N2 1.349(4)
N3 C8 1.314(5)
N2 H2 0.8800
N2 C7 1.328(4)
C1 H1 0.9500
C1 C2 1.391(5)
C2 H2A 0.9500
C2 C3 1.384(6)
C3 C4 1.501(6)
C3 C5 1.382(6)
C4 H4A 0.9800
C4 H4B 0.9800
C4 H4C 0.9800
C5 H5 0.9500
C5 C6 1.380(5)
C6 C7 1.459(5)
C8 C9A 1.56(4)
C8 C9B 1.46(3)
C10 C11 1.370(5)
C10 C15 1.380(5)
C11 H11 0.9500
C11 C12 1.387(7)
C12 H12 0.9500
C12 C13 1.349(7)
C13 H13 0.9500
C13 C14 1.367(6)
C14 H14 0.9500
C14 C15 1.380(5)
C15 H15 0.9500
C16 C17 1.381(5)
C16 C21 1.383(5)
C17 H17 0.9500
C17 C18 1.381(6)
C18 H18 0.9500
C18 C19 1.373(7)
C19 H19 0.9500
C19 C20 1.374(7)
C20 H20 0.9500
C20 C21 1.389(6)
C21 H21 0.9500
C22 C23 1.369(6)
C22 C27 1.394(5)
C23 H23 0.9500
C23 C24 1.386(6)
C24 H24 0.9500
C24 C25 1.371(7)
C25 H25 0.9500
C25 C26 1.360(7)
C26 H26 0.9500
C26 C27 1.383(6)
C27 H27 0.9500
C28 C29 1.385(5)
C28 C33 1.386(6)
C29 H29 0.9500
C29 C30 1.379(6)
C30 H30 0.9500
C30 C31 1.385(8)
C31 H31 0.9500
C31 C32 1.371(8)
C32 H32 0.9500
C32 C33 1.387(6)
C33 H33 0.9500
C34 C35 1.432(5)
C34 C38 1.426(5)
C35 H35 1.0000
C35 C36 1.414(6)
C36 H36 1.0000
C36 C37 1.401(7)
C37 H37 1.0000
C37 C38 1.421(6)
C38 H38 1.0000
C39 H39 1.0000
C39 C40 1.421(5)
C39 C43 1.426(5)
C40 H40 1.0000
C40 C41 1.409(6)
C41 H41 1.0000
C41 C42 1.409(6)
C42 H42 1.0000
C42 C43 1.432(5)
Cl1 O1 1.385(5)
Cl1 O1' 1.421(8)
Cl1 O2 1.446(3)
Cl1 O3 1.410(3)
Cl1 O4 1.418(3)
C9A F1A 1.14(5)
C9A F2A 1.65(4)
C9A F3A 1.20(5)
C9B F1B 1.558(13)
C9B F2B 1.17(3)
C9B F3B 1.28(3)
